data_8106044
loop_
_publ_author_name
'Li, Wei'
'Sun, Xuan'
'Suo, Jian'
'Xing, Yanpeng'
'Wang, Daguang'

_publ_section_title
;
 Crystal structure of
 poly{[\m2-1,1&#x2032;-(sulfonylbis(4,1-phenylene))bis(2-methyl-1H-imidazole)-\k2
 N:N&#x2032;][\m2-4,4&#x2032;-oxydibenzoato-\k2 O:O&#x2032;]cobalt(II)}
 hemihydrate, C34H27N4O7.5SCo
;
_journal_issue 1
_journal_name_full 'Zeitschrift f\"ur Kristallographie - New Crystal Structures'
_journal_page_first 65
_journal_page_last 66
_journal_paper_doi 10.1515/ncrs-2017-0148
_journal_volume 233
_journal_year 2018
_chemical_formula_moiety 'C68 H54 Co2 N8 O15 S2'
_chemical_formula_sum 'C68 H54 Co2 N8 O15 S2'
_chemical_formula_weight 1405.17
_space_group_IT_number 9
_space_group_name_Hall 'C -2yc'
_space_group_name_H-M_alt 'C 1 c 1'
_symmetry_cell_setting monoclinic
_symmetry_space_group_name_Hall 'C -2yc'
_symmetry_space_group_name_H-M 'C 1 c 1'
_atom_sites_solution_hydrogens geom
_atom_sites_solution_primary direct
_atom_sites_solution_secondary difmap
_cell_angle_alpha 90.00
_cell_angle_beta 94.405(2)
_cell_angle_gamma 90.00
_cell_formula_units_Z 2
_cell_length_a 23.7684(16)
_cell_length_b 13.5683(10)
_cell_length_c 10.0223(7)
_cell_measurement_reflns_used 5399
_cell_measurement_temperature 293(2)
_cell_measurement_theta_max 25.79
_cell_measurement_theta_min 1.69
_cell_volume 3222.6(4)
_computing_cell_refinement 'Bruker SMART'
_computing_data_collection 'Bruker SMART'
_computing_data_reduction 'Bruker SAINT'
_computing_molecular_graphics 'Bruker SHELXTL'
_computing_publication_material 'Bruker SHELXTL'
_computing_structure_refinement 'SHELXL-97 (Sheldrick, 2008) [9]'
_computing_structure_solution 'Bruker SHELXTL'
_diffrn_ambient_temperature 293(2)
_diffrn_detector_area_resol_mean 9.00
_diffrn_measured_fraction_theta_full 0.993
_diffrn_measured_fraction_theta_max 0.993
_diffrn_measurement_device_type 'CCD area detector'
_diffrn_measurement_method 'phi and omega scans'
_diffrn_radiation_monochromator graphite
_diffrn_radiation_source 'fine-focus sealed tube'
_diffrn_radiation_type MoK\a
_diffrn_radiation_wavelength 0.71073
_diffrn_reflns_av_R_equivalents 0.0453
_diffrn_reflns_av_sigmaI/netI 0.0661
_diffrn_reflns_limit_h_max 30
_diffrn_reflns_limit_h_min -30
_diffrn_reflns_limit_k_max 17
_diffrn_reflns_limit_k_min -17
_diffrn_reflns_limit_l_max 10
_diffrn_reflns_limit_l_min -13
_diffrn_reflns_number 11094
_diffrn_reflns_theta_full 27.50
_diffrn_reflns_theta_max 27.50
_diffrn_reflns_theta_min 5.11
_exptl_absorpt_coefficient_mu 0.654
_exptl_absorpt_correction_T_max 0.895
_exptl_absorpt_correction_T_min 0.855
_exptl_absorpt_correction_type empirical
_exptl_absorpt_process_details SADABS
_exptl_crystal_colour Pink
_exptl_crystal_density_diffrn 1.448
_exptl_crystal_density_method 'not measured'
_exptl_crystal_description Block
_exptl_crystal_F_000 1448
_exptl_crystal_size_max 0.24
_exptl_crystal_size_mid 0.20
_exptl_crystal_size_min 0.17
_refine_diff_density_max 0.366
_refine_diff_density_min -0.402
_refine_diff_density_rms 0.049
_refine_ls_abs_structure_details 'Flack H D (1983), Acta Cryst. A39, 876-881'
_refine_ls_abs_structure_Flack 0.012(15)
_refine_ls_extinction_method none
_refine_ls_goodness_of_fit_ref 1.012
_refine_ls_hydrogen_treatment mixed
_refine_ls_matrix_type full
_refine_ls_number_parameters 443
_refine_ls_number_reflns 5051
_refine_ls_number_restraints 5
_refine_ls_restrained_S_all 1.011
_refine_ls_R_factor_all 0.0741
_refine_ls_R_factor_gt 0.0427
_refine_ls_shift/su_max 0.001
_refine_ls_shift/su_mean 0.000
_refine_ls_structure_factor_coef Fsqd
_refine_ls_weighting_details 'calc w=1/[\s^2^(Fo^2^)+(0.0195P)^2^+1.7758P] where P=(Fo^2^+2Fc^2^)/3'
_refine_ls_weighting_scheme calc
_refine_ls_wR_factor_gt 0.0715
_refine_ls_wR_factor_ref 0.0815
_reflns_number_gt 3695
_reflns_number_total 5051
_reflns_threshold_expression >2sigma(I)
_cod_data_source_file suppl_ncrs-2017-0148_suppl.cif
_cod_data_source_block 1
_cod_depositor_comments
;
The following automatic conversions were performed:

data item '_symmetry_cell_setting' value 'Monoclinic' was changed to
'monoclinic' in accordance with the built-in table derived from the
CIF Core dictionary named 'cif_core.dic' version 2.4.5 last updated
on 2014-11-21.

Automatic conversion script
Id: cif_fix_values 8738 2021-04-28 16:35:53Z antanas 
;
_cod_original_sg_symbol_Hall 'C -2ycP 2c -2n'
_cod_original_sg_symbol_H-M Cc
_cod_database_code 8106044

loop_
_symmetry_equiv_pos_as_xyz
'x, y, z'
'x, -y, z+1/2'
'x+1/2, y+1/2, z'
'x+1/2, -y+1/2, z+1/2'

loop_
_atom_site_label
_atom_site_type_symbol
_atom_site_fract_x
_atom_site_fract_y
_atom_site_fract_z
_atom_site_U_iso_or_equiv
_atom_site_adp_type
_atom_site_occupancy
_atom_site_symmetry_multiplicity
_atom_site_calc_flag
_atom_site_refinement_flags
_atom_site_disorder_assembly
_atom_site_disorder_group
C1 C 0.5308(2) 0.7864(3) 0.2261(5) 0.0484(12) Uani 1 1 d . . .
C2 C 0.48309(16) 0.8393(3) 0.2843(4) 0.0400(10) Uani 1 1 d . . .
C3 C 0.48486(18) 0.8622(3) 0.4193(5) 0.0509(11) Uani 1 1 d . . .
H3 H 0.5159 0.8431 0.4754 0.061 Uiso 1 1 calc R . .
C4 C 0.44147(19) 0.9128(4) 0.4717(4) 0.0588(13) Uani 1 1 d . . .
H4 H 0.4433 0.9282 0.5623 0.071 Uiso 1 1 calc R . .
C5 C 0.39535(18) 0.9404(4) 0.3888(5) 0.0543(12) Uani 1 1 d . . .
C6 C 0.3921(2) 0.9173(4) 0.2542(5) 0.0638(15) Uani 1 1 d . . .
H6 H 0.3607 0.9351 0.1984 0.077 Uiso 1 1 calc R . .
C7 C 0.43619(19) 0.8674(4) 0.2041(4) 0.0604(13) Uani 1 1 d . . .
H7 H 0.4343 0.8522 0.1134 0.073 Uiso 1 1 calc R . .
C8 C 0.30971(19) 1.0321(4) 0.3658(5) 0.0524(11) Uani 1 1 d . . .
OW O 0.5741(3) 0.6682(6) 0.5580(6) 0.075(2) Uani 0.50 1 d PD . .
C9 C 0.31774(19) 1.1179(4) 0.3033(6) 0.0660(14) Uani 1 1 d . . .
H9 H 0.3529 1.1483 0.3114 0.079 Uiso 1 1 calc R . .
C10 C 0.2739(2) 1.1601(4) 0.2278(5) 0.0623(13) Uani 1 1 d . . .
H10 H 0.2789 1.2210 0.1879 0.075 Uiso 1 1 calc R . .
C11 C 0.22253(19) 1.1143(3) 0.2098(4) 0.0470(11) Uani 1 1 d . . .
C12 C 0.21585(19) 1.0260(4) 0.2744(6) 0.0713(16) Uani 1 1 d . . .
H12 H 0.1813 0.9935 0.2642 0.086 Uiso 1 1 calc R . .
C13 C 0.2594(2) 0.9854(4) 0.3538(6) 0.0737(16) Uani 1 1 d . . .
H13 H 0.2544 0.9264 0.3986 0.088 Uiso 1 1 calc R . .
C14 C 0.1751(3) 1.1610(6) 0.1254(5) 0.0751(18) Uani 1 1 d . . .
C15 C 0.56181(17) 0.9080(3) -0.1749(5) 0.0483(11) Uani 1 1 d . . .
H15 H 0.5327 0.9292 -0.1251 0.058 Uiso 1 1 calc R . .
C16 C 0.57984(17) 0.9550(3) -0.2827(5) 0.0497(11) Uani 1 1 d . . .
H16 H 0.5658 1.0135 -0.3202 0.060 Uiso 1 1 calc R . .
C17 C 0.63023(17) 0.8203(3) -0.2427(4) 0.0438(11) Uani 1 1 d . . .
C18 C 0.6747(2) 0.7434(4) -0.2466(6) 0.0668(15) Uani 1 1 d . . .
H18A H 0.7094 0.7734 -0.2683 0.100 Uiso 1 1 calc R . .
H18B H 0.6633 0.6951 -0.3133 0.100 Uiso 1 1 calc R . .
H18C H 0.6801 0.7121 -0.1607 0.100 Uiso 1 1 calc R . .
C19 C 0.65858(17) 0.9252(3) -0.4292(4) 0.0417(10) Uani 1 1 d . . .
C20 C 0.67745(17) 1.0214(3) -0.4360(4) 0.0430(10) Uani 1 1 d . . .
H20 H 0.6632 1.0696 -0.3819 0.052 Uiso 1 1 calc R . .
C21 C 0.71748(17) 1.0457(3) -0.5236(4) 0.0444(10) Uani 1 1 d . . .
H21 H 0.7304 1.1102 -0.5294 0.053 Uiso 1 1 calc R . .
C22 C 0.73796(17) 0.9722(3) -0.6026(4) 0.0427(10) Uani 1 1 d . . .
C23 C 0.71624(19) 0.8779(4) -0.6016(4) 0.0530(12) Uani 1 1 d . . .
H23 H 0.7291 0.8300 -0.6583 0.064 Uiso 1 1 calc R . .
C24 C 0.67539(18) 0.8552(4) -0.5159(5) 0.0532(12) Uani 1 1 d . . .
H24 H 0.6594 0.7926 -0.5171 0.064 Uiso 1 1 calc R . .
C25 C 0.85302(17) 1.0144(3) -0.5788(4) 0.0423(10) Uani 1 1 d . . .
C26 C 0.87869(18) 1.1056(4) -0.5658(5) 0.0550(12) Uani 1 1 d . . .
H26 H 0.8660 1.1583 -0.6192 0.066 Uiso 1 1 calc R . .
C27 C 0.92382(19) 1.1163(3) -0.4710(5) 0.0547(12) Uani 1 1 d . . .
H27 H 0.9428 1.1762 -0.4631 0.066 Uiso 1 1 calc R . .
C28 C 0.94078(17) 1.0399(3) -0.3892(4) 0.0431(10) Uani 1 1 d . . .
C29 C 0.91475(18) 0.9487(3) -0.4026(5) 0.0474(11) Uani 1 1 d . . .
H29 H 0.9268 0.8968 -0.3469 0.057 Uiso 1 1 calc R . .
C30 C 0.87102(18) 0.9356(4) -0.4988(4) 0.0502(11) Uani 1 1 d . . .
H30 H 0.8537 0.8744 -0.5102 0.060 Uiso 1 1 calc R . .
C31 C 1.0277(2) 0.9871(4) -0.2526(6) 0.0673(15) Uani 1 1 d . . .
H31 H 1.0331 0.9262 -0.2922 0.081 Uiso 1 1 calc R . .
C32 C 1.0599(2) 1.0281(4) -0.1529(6) 0.0651(14) Uani 1 1 d . . .
H32 H 1.0922 0.9995 -0.1113 0.078 Uiso 1 1 calc R . .
C33 C 0.99369(17) 1.1308(3) -0.2014(4) 0.0431(10) Uani 1 1 d . . .
C34 C 0.95531(18) 1.2184(3) -0.1991(5) 0.0568(12) Uani 1 1 d . . .
H34A H 0.9169 1.1976 -0.2180 0.085 Uiso 1 1 calc R . .
H34B H 0.9650 1.2651 -0.2654 0.085 Uiso 1 1 calc R . .
H34C H 0.9594 1.2486 -0.1122 0.085 Uiso 1 1 calc R . .
N1 N 0.59324(13) 0.8238(2) -0.1503(3) 0.0415(8) Uani 1 1 d . . .
N2 N 0.62316(13) 0.8990(3) -0.3259(3) 0.0431(8) Uani 1 1 d . . .
N3 N 0.98475(14) 1.0533(3) -0.2854(4) 0.0494(9) Uani 1 1 d . . .
N4 N 1.03869(15) 1.1182(3) -0.1200(4) 0.0495(10) Uani 1 1 d . . .
O1 O 0.56746(16) 0.7450(3) 0.3015(4) 0.0848(12) Uani 1 1 d . . .
O2 O 0.53050(14) 0.7865(3) 0.1005(3) 0.0741(10) Uani 1 1 d . . .
O3 O 0.35362(13) 0.9896(3) 0.4491(3) 0.0808(12) Uani 1 1 d . . .
O4 O 0.1773(2) 1.2488(4) 0.0959(5) 0.127(2) Uani 1 1 d . . .
O5 O 0.1342(2) 1.1101(4) 0.0864(5) 0.1077(18) Uani 1 1 d . . .
O6 O 0.80625(12) 0.9112(2) -0.7751(3) 0.0576(8) Uani 1 1 d . . .
O7 O 0.78568(13) 1.0914(3) -0.7658(3) 0.0618(9) Uani 1 1 d . . .
Co1 Co 0.58385(2) 0.71971(4) -0.00574(4) 0.04081(15) Uani 1 1 d . . .
S1 S 0.79523(5) 0.99825(9) -0.69968(11) 0.0498(3) Uani 1 1 d . . .
H1 H 0.567(2) 0.695(3) 0.477(3) 0.011(18) Uiso 0.50 1 d PD . .
H2 H 0.552(2) 0.616(3) 0.570(5) 0.03(2) Uiso 0.50 1 d PD . .

loop_
_atom_site_aniso_label
_atom_site_aniso_U_11
_atom_site_aniso_U_22
_atom_site_aniso_U_33
_atom_site_aniso_U_23
_atom_site_aniso_U_13
_atom_site_aniso_U_12
C1 0.045(3) 0.046(3) 0.053(3) -0.011(2) 0.002(2) -0.003(2)
C2 0.036(2) 0.037(2) 0.047(3) 0.001(2) 0.006(2) 0.0027(19)
C3 0.039(2) 0.066(3) 0.046(3) -0.004(2) -0.005(2) 0.004(2)
C4 0.054(3) 0.088(4) 0.034(2) -0.004(2) -0.001(2) 0.020(3)
C5 0.040(2) 0.082(3) 0.042(3) 0.003(2) 0.006(2) 0.015(2)
C6 0.049(3) 0.106(4) 0.035(3) -0.001(3) -0.003(2) 0.026(3)
C7 0.057(3) 0.091(4) 0.035(2) -0.007(2) 0.009(2) 0.015(3)
C8 0.039(2) 0.078(3) 0.039(2) -0.005(2) -0.001(2) 0.016(3)
OW 0.096(6) 0.093(6) 0.037(4) -0.005(4) 0.005(4) -0.041(5)
C9 0.039(3) 0.065(3) 0.094(4) 0.000(3) 0.006(3) -0.009(2)
C10 0.057(3) 0.051(3) 0.080(4) 0.016(3) 0.014(3) 0.002(3)
C11 0.049(3) 0.053(3) 0.038(2) 0.003(2) 0.000(2) 0.013(2)
C12 0.038(3) 0.062(3) 0.112(5) 0.024(3) -0.011(3) -0.005(2)
C13 0.057(3) 0.068(4) 0.097(4) 0.038(3) 0.007(3) 0.010(3)
C14 0.074(4) 0.103(5) 0.050(3) 0.010(3) 0.016(3) 0.054(4)
C15 0.040(2) 0.055(3) 0.050(3) -0.005(2) 0.006(2) 0.006(2)
C16 0.042(2) 0.048(3) 0.059(3) 0.002(2) 0.006(2) 0.008(2)
C17 0.040(2) 0.043(3) 0.049(3) -0.004(2) 0.010(2) -0.003(2)
C18 0.067(3) 0.063(3) 0.073(4) 0.011(3) 0.025(3) 0.019(3)
C19 0.038(2) 0.050(3) 0.036(2) 0.001(2) -0.0021(18) -0.005(2)
C20 0.043(2) 0.048(3) 0.038(2) 0.004(2) -0.0033(19) 0.008(2)
C21 0.047(2) 0.046(3) 0.039(2) 0.008(2) -0.007(2) -0.004(2)
C22 0.040(2) 0.057(3) 0.030(2) 0.002(2) -0.0013(19) -0.010(2)
C23 0.057(3) 0.061(3) 0.042(3) -0.013(2) 0.008(2) -0.008(2)
C24 0.051(3) 0.057(3) 0.052(3) -0.010(2) 0.008(2) -0.019(2)
C25 0.038(2) 0.059(3) 0.030(2) -0.001(2) 0.0059(18) -0.008(2)
C26 0.055(3) 0.065(3) 0.044(3) 0.005(2) -0.002(2) -0.013(2)
C27 0.053(3) 0.055(3) 0.055(3) 0.001(2) -0.004(2) -0.021(2)
C28 0.037(2) 0.050(3) 0.042(3) -0.011(2) -0.0048(19) -0.001(2)
C29 0.043(2) 0.048(3) 0.050(3) -0.001(2) -0.002(2) 0.004(2)
C30 0.045(3) 0.059(3) 0.047(3) -0.013(2) 0.005(2) -0.012(2)
C31 0.051(3) 0.050(3) 0.098(4) -0.026(3) -0.015(3) 0.013(2)
C32 0.049(3) 0.052(3) 0.090(4) -0.007(3) -0.017(3) 0.012(2)
C33 0.038(2) 0.043(3) 0.048(3) -0.001(2) -0.004(2) -0.001(2)
C34 0.051(3) 0.051(3) 0.066(3) -0.010(3) -0.007(2) 0.006(2)
N1 0.0364(18) 0.041(2) 0.047(2) -0.0024(16) 0.0039(16) -0.0008(16)
N2 0.0367(19) 0.045(2) 0.048(2) 0.0010(17) 0.0082(16) -0.0028(16)
N3 0.042(2) 0.050(2) 0.055(2) -0.0131(18) -0.0059(18) 0.0011(18)
N4 0.039(2) 0.044(2) 0.063(3) -0.0038(19) -0.0127(19) 0.0054(18)
O1 0.073(2) 0.111(3) 0.070(3) -0.004(2) 0.004(2) 0.033(2)
O2 0.071(2) 0.104(3) 0.048(2) -0.007(2) 0.0115(18) 0.032(2)
O3 0.057(2) 0.145(4) 0.0397(18) -0.012(2) -0.0011(16) 0.050(2)
O4 0.108(3) 0.138(4) 0.138(4) 0.090(4) 0.037(3) 0.071(3)
O5 0.081(3) 0.134(4) 0.100(4) -0.047(3) -0.048(3) 0.051(3)
O6 0.0514(18) 0.082(2) 0.0399(17) -0.0187(16) 0.0066(14) -0.0127(17)
O7 0.060(2) 0.076(2) 0.048(2) 0.0132(17) -0.0047(17) -0.0149(18)
Co1 0.0345(3) 0.0468(3) 0.0408(3) -0.0014(3) 0.0012(2) 0.0022(3)
S1 0.0445(6) 0.0719(8) 0.0329(6) -0.0013(6) 0.0016(5) -0.0140(6)

loop_
_atom_type_symbol
_atom_type_description
_atom_type_scat_dispersion_real
_atom_type_scat_dispersion_imag
_atom_type_scat_source
C C 0.0033 0.0016 'International Tables Vol C Tables 4.2.6.8 and 6.1.1.4'
H H 0.0000 0.0000 'International Tables Vol C Tables 4.2.6.8 and 6.1.1.4'
N N 0.0061 0.0033 'International Tables Vol C Tables 4.2.6.8 and 6.1.1.4'
O O 0.0106 0.0060 'International Tables Vol C Tables 4.2.6.8 and 6.1.1.4'
Co Co 0.3494 0.9721 'International Tables Vol C Tables 4.2.6.8 and 6.1.1.4'
S S 0.1246 0.1234 'International Tables Vol C Tables 4.2.6.8 and 6.1.1.4'

loop_
_geom_angle_atom_site_label_1
_geom_angle_atom_site_label_2
_geom_angle_atom_site_label_3
_geom_angle
_geom_angle_site_symmetry_1
_geom_angle_site_symmetry_3
O1 C1 O2 124.0(5) . .
O1 C1 C2 119.7(4) . .
O2 C1 C2 116.3(4) . .
C7 C2 C3 118.0(4) . .
C7 C2 C1 120.6(4) . .
C3 C2 C1 121.4(4) . .
C4 C3 C2 121.1(4) . .
C4 C3 H3 119.4 . .
C2 C3 H3 119.4 . .
C5 C4 C3 119.4(4) . .
C5 C4 H4 120.3 . .
C3 C4 H4 120.3 . .
O3 C5 C4 115.8(4) . .
O3 C5 C6 123.5(4) . .
C4 C5 C6 120.7(4) . .
C7 C6 C5 118.8(5) . .
C7 C6 H6 120.6 . .
C5 C6 H6 120.6 . .
C6 C7 C2 122.0(4) . .
C6 C7 H7 119.0 . .
C2 C7 H7 119.0 . .
C9 C8 C13 121.5(4) . .
C9 C8 O3 120.4(5) . .
C13 C8 O3 118.1(5) . .
H1 OW H2 112(3) . .
C8 C9 C10 119.5(4) . .
C8 C9 H9 120.3 . .
C10 C9 H9 120.3 . .
C9 C10 C11 121.1(4) . .
C9 C10 H10 119.4 . .
C11 C10 H10 119.4 . .
C10 C11 C12 117.9(4) . .
C10 C11 C14 120.5(5) . .
C12 C11 C14 121.7(5) . .
C13 C12 C11 120.9(5) . .
C13 C12 H12 119.6 . .
C11 C12 H12 119.6 . .
C8 C13 C12 119.1(5) . .
C8 C13 H13 120.4 . .
C12 C13 H13 120.4 . .
O4 C14 O5 121.0(6) . .
O4 C14 C11 120.1(7) . .
O5 C14 C11 118.9(6) . .
C16 C15 N1 109.5(4) . .
C16 C15 H15 125.3 . .
N1 C15 H15 125.3 . .
C15 C16 N2 106.3(4) . .
C15 C16 H16 126.8 . .
N2 C16 H16 126.8 . .
N1 C17 N2 110.1(4) . .
N1 C17 C18 123.6(4) . .
N2 C17 C18 126.2(4) . .
C17 C18 H18A 109.5 . .
C17 C18 H18B 109.5 . .
H18A C18 H18B 109.5 . .
C17 C18 H18C 109.5 . .
H18A C18 H18C 109.5 . .
H18B C18 H18C 109.5 . .
C24 C19 C20 120.8(4) . .
C24 C19 N2 120.3(4) . .
C20 C19 N2 118.8(4) . .
C21 C20 C19 119.8(4) . .
C21 C20 H20 120.1 . .
C19 C20 H20 120.1 . .
C20 C21 C22 118.7(4) . .
C20 C21 H21 120.7 . .
C22 C21 H21 120.7 . .
C23 C22 C21 121.0(4) . .
C23 C22 S1 119.6(3) . .
C21 C22 S1 119.3(3) . .
C24 C23 C22 119.6(4) . .
C24 C23 H23 120.2 . .
C22 C23 H23 120.2 . .
C19 C24 C23 119.6(4) . .
C19 C24 H24 120.2 . .
C23 C24 H24 120.2 . .
C26 C25 C30 121.5(4) . .
C26 C25 S1 119.3(3) . .
C30 C25 S1 119.2(3) . .
C25 C26 C27 118.2(4) . .
C25 C26 H26 120.9 . .
C27 C26 H26 120.9 . .
C28 C27 C26 120.7(4) . .
C28 C27 H27 119.7 . .
C26 C27 H27 119.7 . .
C27 C28 C29 120.8(4) . .
C27 C28 N3 120.5(4) . .
C29 C28 N3 118.7(4) . .
C30 C29 C28 119.4(4) . .
C30 C29 H29 120.3 . .
C28 C29 H29 120.3 . .
C29 C30 C25 119.3(4) . .
C29 C30 H30 120.3 . .
C25 C30 H30 120.3 . .
C32 C31 N3 106.2(4) . .
C32 C31 H31 126.9 . .
N3 C31 H31 126.9 . .
C31 C32 N4 110.6(4) . .
C31 C32 H32 124.7 . .
N4 C32 H32 124.7 . .
N4 C33 N3 111.7(4) . .
N4 C33 C34 124.3(4) . .
N3 C33 C34 124.0(4) . .
C33 C34 H34A 109.5 . .
C33 C34 H34B 109.5 . .
H34A C34 H34B 109.5 . .
C33 C34 H34C 109.5 . .
H34A C34 H34C 109.5 . .
H34B C34 H34C 109.5 . .
C17 N1 C15 106.5(4) . .
C17 N1 Co1 125.7(3) . .
C15 N1 Co1 127.7(3) . .
C17 N2 C16 107.6(3) . .
C17 N2 C19 126.1(3) . .
C16 N2 C19 126.0(4) . .
C33 N3 C31 106.2(4) . .
C33 N3 C28 128.5(4) . .
C31 N3 C28 125.2(4) . .
C33 N4 C32 105.3(4) . .
C33 N4 Co1 129.2(3) . 3
C32 N4 Co1 123.3(3) . 3
C1 O2 Co1 126.4(3) . .
C5 O3 C8 117.7(3) . .
C14 O4 Co1 83.5(4) . 3_455
C14 O5 Co1 98.8(4) . 3_455
O2 Co1 N4 106.56(15) . 3_445
O2 Co1 N1 100.20(14) . .
N4 Co1 N1 98.60(14) 3_445 .
O2 Co1 O5 117.91(17) . 3_545
N4 Co1 O5 91.50(16) 3_445 3_545
N1 Co1 O5 135.82(19) . 3_545
O2 Co1 O4 108.18(17) . 3_545
N4 Co1 O4 140.99(16) 3_445 3_545
N1 Co1 O4 92.26(14) . 3_545
O5 Co1 O4 56.51(18) 3_545 3_545
O7 S1 O6 120.6(2) . .
O7 S1 C22 109.2(2) . .
O6 S1 C22 107.7(2) . .
O7 S1 C25 107.0(2) . .
O6 S1 C25 107.3(2) . .
C22 S1 C25 103.74(18) . .

loop_
_geom_bond_atom_site_label_1
_geom_bond_atom_site_label_2
_geom_bond_distance
_geom_bond_site_symmetry_2
C1 O1 1.243(6) .
C1 O2 1.259(5) .
C1 C2 1.498(6) .
C2 C7 1.377(6) .
C2 C3 1.385(6) .
C3 C4 1.376(6) .
C3 H3 0.9300 .
C4 C5 1.375(6) .
C4 H4 0.9300 .
C5 O3 1.373(5) .
C5 C6 1.382(6) .
C6 C7 1.374(6) .
C6 H6 0.9300 .
C7 H7 0.9300 .
C8 C9 1.342(6) .
C8 C13 1.351(7) .
C8 O3 1.409(5) .
OW H1 0.895(10) .
OW H2 0.890(10) .
C9 C10 1.367(6) .
C9 H9 0.9300 .
C10 C11 1.369(6) .
C10 H10 0.9300 .
C11 C12 1.376(6) .
C11 C14 1.498(7) .
C12 C13 1.372(7) .
C12 H12 0.9300 .
C13 H13 0.9300 .
C14 O4 1.229(7) .
C14 O5 1.232(8) .
C15 C16 1.352(6) .
C15 N1 1.377(5) .
C15 H15 0.9300 .
C16 N2 1.376(5) .
C16 H16 0.9300 .
C17 N1 1.326(5) .
C17 N2 1.356(5) .
C17 C18 1.488(6) .
C18 H18A 0.9600 .
C18 H18B 0.9600 .
C18 H18C 0.9600 .
C19 C24 1.368(6) .
C19 C20 1.384(5) .
C19 N2 1.429(5) .
C20 C21 1.383(6) .
C20 H20 0.9300 .
C21 C22 1.385(6) .
C21 H21 0.9300 .
C22 C23 1.380(6) .
C22 S1 1.769(4) .
C23 C24 1.380(6) .
C23 H23 0.9300 .
C24 H24 0.9300 .
C25 C26 1.380(6) .
C25 C30 1.385(6) .
C25 S1 1.774(4) .
C26 C27 1.384(6) .
C26 H26 0.9300 .
C27 C28 1.363(6) .
C27 H27 0.9300 .
C28 C29 1.386(6) .
C28 N3 1.429(5) .
C29 C30 1.374(6) .
C29 H29 0.9300 .
C30 H30 0.9300 .
C31 C32 1.332(6) .
C31 N3 1.380(5) .
C31 H31 0.9300 .
C32 N4 1.372(6) .
C32 H32 0.9300 .
C33 N4 1.306(5) .
C33 N3 1.353(5) .
C33 C34 1.500(6) .
C34 H34A 0.9600 .
C34 H34B 0.9600 .
C34 H34C 0.9600 .
N1 Co1 2.048(3) .
N4 Co1 2.042(4) 3
O2 Co1 1.942(3) .
O4 Co1 2.404(5) 3_455
O5 Co1 2.080(4) 3_455
O6 S1 1.437(3) .
O7 S1 1.437(3) .
Co1 N4 2.042(4) 3_445
Co1 O5 2.080(4) 3_545
Co1 O4 2.404(5) 3_545

loop_
_geom_hbond_atom_site_label_D
_geom_hbond_atom_site_label_H
_geom_hbond_atom_site_label_A
_geom_hbond_distance_DH
_geom_hbond_distance_HA
_geom_hbond_distance_DA
_geom_hbond_angle_DHA
_geom_hbond_site_symmetry_A
OW H1 O1 0.895(10) 1.884(17) 2.767(8) 169(6) .
OW H2 N3 0.890(10) 2.40(4) 3.149(8) 142(5) 3_446

loop_
_geom_torsion_atom_site_label_1
_geom_torsion_atom_site_label_2
_geom_torsion_atom_site_label_3
_geom_torsion_atom_site_label_4
_geom_torsion
_geom_torsion_site_symmetry_1
_geom_torsion_site_symmetry_2
_geom_torsion_site_symmetry_3
_geom_torsion_site_symmetry_4
O1 C1 C2 C7 -166.2(5) . . . .
O2 C1 C2 C7 13.1(6) . . . .
O1 C1 C2 C3 14.5(6) . . . .
O2 C1 C2 C3 -166.2(4) . . . .
C7 C2 C3 C4 -0.9(7) . . . .
C1 C2 C3 C4 178.4(4) . . . .
C2 C3 C4 C5 0.5(7) . . . .
C3 C4 C5 O3 179.2(4) . . . .
C3 C4 C5 C6 0.5(8) . . . .
O3 C5 C6 C7 -179.7(5) . . . .
C4 C5 C6 C7 -1.0(8) . . . .
C5 C6 C7 C2 0.6(8) . . . .
C3 C2 C7 C6 0.3(7) . . . .
C1 C2 C7 C6 -179.0(4) . . . .
C13 C8 C9 C10 1.3(8) . . . .
O3 C8 C9 C10 -177.1(4) . . . .
C8 C9 C10 C11 -2.9(8) . . . .
C9 C10 C11 C12 2.4(7) . . . .
C9 C10 C11 C14 -179.3(5) . . . .
C10 C11 C12 C13 -0.3(8) . . . .
C14 C11 C12 C13 -178.6(5) . . . .
C9 C8 C13 C12 0.9(9) . . . .
O3 C8 C13 C12 179.2(5) . . . .
C11 C12 C13 C8 -1.4(9) . . . .
C10 C11 C14 O4 -16.0(7) . . . .
C12 C11 C14 O4 162.2(5) . . . .
C10 C11 C14 O5 164.0(5) . . . .
C12 C11 C14 O5 -17.7(7) . . . .
N1 C15 C16 N2 0.1(5) . . . .
C24 C19 C20 C21 -5.6(6) . . . .
N2 C19 C20 C21 171.6(3) . . . .
C19 C20 C21 C22 -0.3(6) . . . .
C20 C21 C22 C23 4.6(6) . . . .
C20 C21 C22 S1 -172.2(3) . . . .
C21 C22 C23 C24 -3.2(6) . . . .
S1 C22 C23 C24 173.6(3) . . . .
C20 C19 C24 C23 7.0(7) . . . .
N2 C19 C24 C23 -170.1(4) . . . .
C22 C23 C24 C19 -2.6(7) . . . .
C30 C25 C26 C27 0.8(6) . . . .
S1 C25 C26 C27 -179.8(3) . . . .
C25 C26 C27 C28 -2.7(7) . . . .
C26 C27 C28 C29 2.6(7) . . . .
C26 C27 C28 N3 -175.6(4) . . . .
C27 C28 C29 C30 -0.5(6) . . . .
N3 C28 C29 C30 177.7(4) . . . .
C28 C29 C30 C25 -1.4(6) . . . .
C26 C25 C30 C29 1.2(6) . . . .
S1 C25 C30 C29 -178.2(3) . . . .
N3 C31 C32 N4 0.4(6) . . . .
N2 C17 N1 C15 -0.4(5) . . . .
C18 C17 N1 C15 176.2(4) . . . .
N2 C17 N1 Co1 177.2(2) . . . .
C18 C17 N1 Co1 -6.1(6) . . . .
C16 C15 N1 C17 0.2(5) . . . .
C16 C15 N1 Co1 -177.4(3) . . . .
N1 C17 N2 C16 0.5(5) . . . .
C18 C17 N2 C16 -176.0(4) . . . .
N1 C17 N2 C19 173.6(3) . . . .
C18 C17 N2 C19 -2.9(7) . . . .
C15 C16 N2 C17 -0.3(5) . . . .
C15 C16 N2 C19 -173.5(4) . . . .
C24 C19 N2 C17 46.3(6) . . . .
C20 C19 N2 C17 -130.9(4) . . . .
C24 C19 N2 C16 -141.8(4) . . . .
C20 C19 N2 C16 41.0(6) . . . .
N4 C33 N3 C31 0.3(5) . . . .
C34 C33 N3 C31 -177.6(4) . . . .
N4 C33 N3 C28 -179.1(4) . . . .
C34 C33 N3 C28 3.1(7) . . . .
C32 C31 N3 C33 -0.4(6) . . . .
C32 C31 N3 C28 179.0(4) . . . .
C27 C28 N3 C33 41.1(6) . . . .
C29 C28 N3 C33 -137.1(4) . . . .
C27 C28 N3 C31 -138.1(5) . . . .
C29 C28 N3 C31 43.6(6) . . . .
N3 C33 N4 C32 -0.1(5) . . . .
C34 C33 N4 C32 177.8(4) . . . .
N3 C33 N4 Co1 163.3(3) . . . 3
C34 C33 N4 Co1 -18.8(7) . . . 3
C31 C32 N4 C33 -0.2(6) . . . .
C31 C32 N4 Co1 -164.9(4) . . . 3
O1 C1 O2 Co1 2.5(7) . . . .
C2 C1 O2 Co1 -176.8(3) . . . .
C4 C5 O3 C8 170.7(4) . . . .
C6 C5 O3 C8 -10.5(8) . . . .
C9 C8 O3 C5 -78.4(6) . . . .
C13 C8 O3 C5 103.2(6) . . . .
O5 C14 O4 Co1 4.1(6) . . . 3_455
C11 C14 O4 Co1 -175.9(4) . . . 3_455
O4 C14 O5 Co1 -4.7(6) . . . 3_455
C11 C14 O5 Co1 175.2(3) . . . 3_455
C1 O2 Co1 N4 117.3(4) . . . 3_445
C1 O2 Co1 N1 -140.5(4) . . . .
C1 O2 Co1 O5 16.4(5) . . . 3_545
C1 O2 Co1 O4 -44.7(4) . . . 3_545
C17 N1 Co1 O2 172.5(3) . . . .
C15 N1 Co1 O2 -10.4(4) . . . .
C17 N1 Co1 N4 -78.9(3) . . . 3_445
C15 N1 Co1 N4 98.3(3) . . . 3_445
C17 N1 Co1 O5 22.3(4) . . . 3_545
C15 N1 Co1 O5 -160.6(3) . . . 3_545
C17 N1 Co1 O4 63.5(4) . . . 3_545
C15 N1 Co1 O4 -119.3(3) . . . 3_545
C23 C22 S1 O7 138.0(3) . . . .
C21 C22 S1 O7 -45.1(4) . . . .
C23 C22 S1 O6 5.4(4) . . . .
C21 C22 S1 O6 -177.7(3) . . . .
C23 C22 S1 C25 -108.2(4) . . . .
C21 C22 S1 C25 68.7(4) . . . .
C26 C25 S1 O7 -0.1(4) . . . .
C30 C25 S1 O7 179.3(3) . . . .
C26 C25 S1 O6 130.7(3) . . . .
C30 C25 S1 O6 -49.9(4) . . . .
C26 C25 S1 C22 -115.4(4) . . . .
C30 C25 S1 C22 64.0(4) . . . .
